data_2015610
loop_
_publ_author_name
'Wardell, Solange M. S. V.'
'Vasconcelos, Thatyana R. A.'
'de Souza, Marcus V. N.'
'Wardell, James L.'
'Low, John N.'
'Glidewell, Christopher'

_publ_section_title
;
 Four substituted benzohydrazides: hydrogen-bonded structures in one,
 two and three dimensions
;
_journal_coeditor_code GG3041
_journal_issue 10
_journal_name_full 'Acta Crystallographica Section C'
_journal_page_first o618
_journal_page_last o624
_journal_paper_doi 10.1107/S0108270106034974
_journal_volume 62
_journal_year 2006
_chemical_formula_iupac 'C7 H6 Cl2 N2 O'
_chemical_formula_moiety 'C7 H6 Cl2 N2 O'
_chemical_formula_sum 'C7 H6 Cl2 N2 O'
_chemical_formula_weight 205.04
_chemical_name_systematic
;
2,4-Dichlorobenzohydrazide
;
_space_group_IT_number 14
_symmetry_cell_setting monoclinic
_symmetry_space_group_name_Hall '-P 2ybc'
_symmetry_space_group_name_H-M 'P 1 21/c 1'
_atom_sites_solution_hydrogens geom
_atom_sites_solution_primary direct
_atom_sites_solution_secondary difmap
_cell_angle_alpha 90.00
_cell_angle_beta 91.106(6)
_cell_angle_gamma 90.00
_cell_formula_units_Z 4
_cell_length_a 15.1188(17)
_cell_length_b 3.8801(4)
_cell_length_c 13.6029(14)
_cell_measurement_reflns_used 1950
_cell_measurement_temperature 120(2)
_cell_measurement_theta_max 27.48
_cell_measurement_theta_min 2.91
_cell_volume 797.83(15)
_computing_cell_refinement 'DENZO (Otwinowski & Minor, 1997) and COLLECT'
_computing_data_collection 'COLLECT (Hooft, 1999)'
_computing_data_reduction 'DENZO and COLLECT'
_computing_molecular_graphics 'PLATON (Spek, 2003)'
_computing_publication_material 'SHELXL97 and PRPKAPPA (Ferguson, 1999)'
_computing_structure_refinement 'OSCAIL and SHELXL97 (Sheldrick, 1997)'
_computing_structure_solution 'OSCAIL (McArdle, 2003) and SHELXS97 (Sheldrick, 1997)'
_diffrn_ambient_temperature 120(2)
_diffrn_detector_area_resol_mean 9.091
_diffrn_measured_fraction_theta_full 1.000
_diffrn_measured_fraction_theta_max 0.976
_diffrn_measurement_device_type 'Bruker--Nonius KappaCCD'
_diffrn_measurement_method '\f and \w scans'
_diffrn_radiation_monochromator graphite
_diffrn_radiation_source 'Bruker-Nonius FR591 rotating anode'
_diffrn_radiation_type 'Mo K\a'
_diffrn_radiation_wavelength 0.71073
_diffrn_reflns_av_R_equivalents 0.0652
_diffrn_reflns_av_sigmaI/netI 0.0629
_diffrn_reflns_limit_h_max 19
_diffrn_reflns_limit_h_min -17
_diffrn_reflns_limit_k_max 5
_diffrn_reflns_limit_k_min -4
_diffrn_reflns_limit_l_max 17
_diffrn_reflns_limit_l_min -16
_diffrn_reflns_number 8399
_diffrn_reflns_theta_full 25.00
_diffrn_reflns_theta_max 27.68
_diffrn_reflns_theta_min 3.00
_diffrn_standards_decay_% 0
_exptl_absorpt_coefficient_mu 0.758
_exptl_absorpt_correction_T_max 0.978
_exptl_absorpt_correction_T_min 0.794
_exptl_absorpt_correction_type multi-scan
_exptl_absorpt_process_details '(SADABS; Sheldrick, 2003)'
_exptl_crystal_colour colourless
_exptl_crystal_density_diffrn 1.707
_exptl_crystal_density_method 'not measured'
_exptl_crystal_description plate
_exptl_crystal_F_000 416
_exptl_crystal_size_max 0.32
_exptl_crystal_size_mid 0.30
_exptl_crystal_size_min 0.03
_refine_diff_density_max 0.443
_refine_diff_density_min -0.362
_refine_ls_extinction_method none
_refine_ls_goodness_of_fit_ref 1.027
_refine_ls_hydrogen_treatment constr
_refine_ls_matrix_type full
_refine_ls_number_parameters 109
_refine_ls_number_reflns 1813
_refine_ls_number_restraints 0
_refine_ls_restrained_S_all 1.027
_refine_ls_R_factor_all 0.0759
_refine_ls_R_factor_gt 0.0455
_refine_ls_shift/su_max 0.000
_refine_ls_shift/su_mean 0.000
_refine_ls_structure_factor_coef Fsqd
_refine_ls_weighting_details 'w=1/[\s^2^(Fo^2^)+(0.0401P)^2^+0.7170P] where P=(Fo^2^+2Fc^2^)/3'
_refine_ls_weighting_scheme calc
_refine_ls_wR_factor_gt 0.0903
_refine_ls_wR_factor_ref 0.1005
_reflns_number_gt 1327
_reflns_number_total 1813
_reflns_threshold_expression I>2\s(I)
_cod_data_source_file gg3041.cif
_cod_data_source_block II
_cod_original_sg_symbol_H-M 'P 21/c'
_cod_database_code 2015610
_cod_database_fobs_code 2015610

loop_
_symmetry_equiv_pos_as_xyz
'x, y, z'
'-x, y+1/2, -z+1/2'
'-x, -y, -z'
'x, -y+1/2, z+1/2'

loop_
_atom_site_type_symbol
_atom_site_label
_atom_site_fract_x
_atom_site_fract_y
_atom_site_fract_z
_atom_site_U_iso_or_equiv
_atom_site_adp_type
_atom_site_calc_flag
_atom_site_refinement_flags
_atom_site_occupancy
C C1 0.28265(17) 0.4675(7) 0.64675(18) 0.0171(6) Uani d . 1
C C2 0.23079(17) 0.5077(7) 0.56096(18) 0.0174(6) Uani d . 1
Cl Cl2 0.27176(5) 0.70300(18) 0.45593(5) 0.0232(2) Uani d . 1
C C3 0.14354(18) 0.4002(7) 0.55600(18) 0.0194(6) Uani d . 1
C C4 0.10744(17) 0.2413(7) 0.63718(19) 0.0187(6) Uani d . 1
Cl Cl4 -0.00183(4) 0.10534(18) 0.63134(5) 0.0245(2) Uani d . 1
C C5 0.15681(18) 0.1920(7) 0.72318(19) 0.0204(6) Uani d . 1
C C6 0.24298(18) 0.3089(7) 0.72698(18) 0.0183(6) Uani d . 1
C C7 0.37502(17) 0.5969(7) 0.66526(18) 0.0177(6) Uani d . 1
O O1 0.39536(12) 0.7165(5) 0.74710(13) 0.0232(5) Uani d . 1
N N1 0.43400(14) 0.5681(6) 0.59380(16) 0.0212(5) Uani d . 1
N N2 0.52219(14) 0.6877(6) 0.60524(15) 0.0206(5) Uani d . 1
H H3 0.1089 0.4349 0.4978 0.023 Uiso calc R 1
H H5 0.1318 0.0803 0.7782 0.024 Uiso calc R 1
H H6 0.2766 0.2805 0.7862 0.022 Uiso calc R 1
H H1 0.4232 0.4890 0.5367 0.025 Uiso d R 1
H H2A 0.5229 0.9039 0.6188 0.025 Uiso d R 1
H H2B 0.5443 0.5863 0.6535 0.025 Uiso d R 1

loop_
_atom_site_aniso_label
_atom_site_aniso_U_11
_atom_site_aniso_U_22
_atom_site_aniso_U_33
_atom_site_aniso_U_12
_atom_site_aniso_U_13
_atom_site_aniso_U_23
C1 0.0206(14) 0.0147(13) 0.0161(13) 0.0018(11) 0.0013(10) -0.0049(10)
C2 0.0214(15) 0.0157(13) 0.0152(13) 0.0022(11) 0.0024(10) -0.0019(11)
Cl2 0.0249(4) 0.0273(4) 0.0175(3) 0.0003(3) 0.0012(3) 0.0038(3)
C3 0.0214(15) 0.0198(14) 0.0169(13) 0.0029(12) -0.0023(11) -0.0015(11)
C4 0.0144(14) 0.0189(14) 0.0230(14) 0.0008(11) 0.0031(10) -0.0044(11)
Cl4 0.0197(4) 0.0269(4) 0.0268(4) -0.0024(3) 0.0012(3) -0.0016(3)
C5 0.0222(15) 0.0188(14) 0.0203(14) 0.0030(12) 0.0051(11) 0.0003(11)
C6 0.0237(15) 0.0166(13) 0.0145(12) 0.0033(11) 0.0006(11) 0.0002(10)
C7 0.0196(14) 0.0166(13) 0.0168(13) 0.0040(11) -0.0005(11) 0.0031(11)
O1 0.0214(11) 0.0290(11) 0.0189(10) 0.0012(9) -0.0020(8) -0.0045(9)
N1 0.0165(12) 0.0296(13) 0.0177(11) -0.0030(11) 0.0008(9) -0.0041(10)
N2 0.0153(12) 0.0252(13) 0.0211(12) -0.0026(10) -0.0013(9) 0.0020(10)

loop_
_atom_type_symbol
_atom_type_description
_atom_type_scat_dispersion_real
_atom_type_scat_dispersion_imag
_atom_type_scat_source
C C 0.0033 0.0016 'International Tables Vol C Tables 4.2.6.8 and 6.1.1.4'
H H 0.0000 0.0000 'International Tables Vol C Tables 4.2.6.8 and 6.1.1.4'
N N 0.0061 0.0033 'International Tables Vol C Tables 4.2.6.8 and 6.1.1.4'
O O 0.0106 0.0060 'International Tables Vol C Tables 4.2.6.8 and 6.1.1.4'
Cl Cl 0.1484 0.1585 'International Tables Vol C Tables 4.2.6.8 and 6.1.1.4'

loop_
_geom_angle_atom_site_label_1
_geom_angle_atom_site_label_2
_geom_angle_atom_site_label_3
_geom_angle
_geom_angle_publ_flag
C6 C1 C2 117.2(2) no
C6 C1 C7 115.3(2) no
C2 C1 C7 127.3(2) no
C3 C2 C1 121.6(2) no
C3 C2 Cl2 116.4(2) no
C1 C2 Cl2 122.0(2) no
C2 C3 C4 119.0(2) no
C2 C3 H3 120.5 no
C4 C3 H3 120.5 no
C3 C4 C5 121.3(2) no
C3 C4 Cl4 119.2(2) no
C5 C4 Cl4 119.5(2) no
C6 C5 C4 118.6(2) no
C6 C5 H5 120.7 no
C4 C5 H5 120.7 no
C5 C6 C1 122.3(2) no
C5 C6 H6 118.8 no
C1 C6 H6 118.8 no
O1 C7 N1 121.8(2) no
O1 C7 C1 119.3(2) no
N1 C7 C1 118.8(2) no
C7 N1 N2 122.2(2) no
C7 N1 H1 125.2 no
N2 N1 H1 112.6 no
N1 N2 H2A 110.5 no
N1 N2 H2B 107.1 no
H2A N2 H2B 106.9 no

loop_
_geom_bond_atom_site_label_1
_geom_bond_atom_site_label_2
_geom_bond_distance
_geom_bond_publ_flag
C1 C6 1.398(3) no
C1 C2 1.402(3) no
C1 C7 1.501(4) no
C2 C3 1.384(4) no
C2 Cl2 1.741(3) no
C3 C4 1.386(4) no
C3 H3 0.95 no
C4 C5 1.389(4) no
C4 Cl4 1.735(3) no
C5 C6 1.379(4) no
C5 H5 0.95 no
C6 H6 0.95 no
C7 O1 1.239(3) no
C7 N1 1.336(3) no
N1 N2 1.418(3) no
N1 H1 0.85 no
N2 H2A 0.86 no
N2 H2B 0.83 no

loop_
_geom_hbond_atom_site_label_D
_geom_hbond_atom_site_label_H
_geom_hbond_atom_site_label_A
_geom_hbond_site_symmetry_A
_geom_hbond_distance_DH
_geom_hbond_distance_HA
_geom_hbond_distance_DA
_geom_hbond_angle_DHA
_geom_hbond_publ_flag
N1 H1 Cl2 . 0.85 2.65 3.103(2) 115 y
N1 H1 N2 3_666 0.85 2.22 2.971(3) 147 y
N2 H2A O1 2_656 0.86 2.50 3.115(3) 129 y
N2 H2B O1 2_646 0.83 2.16 2.972(3) 165 y

loop_
_geom_torsion_atom_site_label_1
_geom_torsion_atom_site_label_2
_geom_torsion_atom_site_label_3
_geom_torsion_atom_site_label_4
_geom_torsion
_geom_torsion_publ_flag
C6 C1 C2 C3 1.0(4) no
C7 C1 C2 C3 -174.6(2) no
C6 C1 C2 Cl2 179.65(19) no
C7 C1 C2 Cl2 4.1(4) no
C1 C2 C3 C4 -1.6(4) no
Cl2 C2 C3 C4 179.6(2) no
C2 C3 C4 C5 0.7(4) no
C2 C3 C4 Cl4 -179.9(2) no
C3 C4 C5 C6 0.8(4) no
Cl4 C4 C5 C6 -178.6(2) no
C4 C5 C6 C1 -1.5(4) no
C2 C1 C6 C5 0.6(4) no
C7 C1 C6 C5 176.7(2) no
C6 C1 C7 O1 -35.3(3) no
C2 C1 C7 O1 140.4(3) no
C6 C1 C7 N1 142.3(2) no
C2 C1 C7 N1 -42.0(4) no
O1 C7 N1 N2 -3.2(4) no
C1 C7 N1 N2 179.3(2) no

loop_
_cod_related_entry_id
_cod_related_entry_database
_cod_related_entry_code
1 ChemSpider 122214
